data_7026440
loop_
_publ_author_name
'Liang, Lan-Chang'
'Chen, Feng-Yi'
'Huang, Mei-Hui'
'Cheng, Liang-Chien'
'Li, Chun-Wei'
'Lee, Hon Man'

_publ_section_title
;
 Aluminium complexes of bidentate N,O- and N,N-ligands derived from
 oxidative functionalization of amido phosphines: synthesis, structure and
 reactivity.
;
_journal_issue 41
_journal_name_full 'Dalton transactions (Cambridge, England : 2003)'
_journal_page_first 9941
_journal_page_last 9951
_journal_paper_doi 10.1039/c0dt00418a
_journal_volume 39
_journal_year 2010
_chemical_formula_moiety 'C30 H33 Al N O P'
_chemical_formula_sum 'C30 H33 Al N O P'
_chemical_formula_weight 481.52
_space_group_IT_number 9
_symmetry_cell_setting monoclinic
_symmetry_Int_Tables_number 9
_symmetry_space_group_name_Hall 'C -2yc'
_symmetry_space_group_name_H-M 'C 1 c 1'
_atom_sites_solution_hydrogens geom
_atom_sites_solution_primary direct
_atom_sites_solution_secondary difmap
_audit_creation_method SHELXL-97
_cell_angle_alpha 90.00
_cell_angle_beta 112.033(4)
_cell_angle_gamma 90.00
_cell_formula_units_Z 4
_cell_length_a 12.6170(10)
_cell_length_b 13.8230(11)
_cell_length_c 16.5600(14)
_cell_measurement_reflns_used 28392
_cell_measurement_temperature 150(2)
_cell_measurement_theta_max 25.028
_cell_measurement_theta_min 2.037
_cell_volume 2677.2(4)
_computing_cell_refinement 'HKL Scalepack (Otwinowski & Minor 1997)'
_computing_data_collection 'Collect (Nonius BV, 1997-2000)'
_computing_data_reduction 'HKL Denzo and Scalepack (Otwinowski & Minor 1)9'
_computing_molecular_graphics 'Ortep-3 for Windows (Farrugia, 1997)'
_computing_publication_material 'WinGX publication routines (Farrugia, 1999)'
_computing_structure_refinement 'SHELXL-97 (Sheldrick, 1997)'
_computing_structure_solution 'SHELXS-97 (Sheldrick, 1997)'
_diffrn_ambient_temperature 150(2)
_diffrn_measured_fraction_theta_full 0.985
_diffrn_measured_fraction_theta_max 0.985
_diffrn_measurement_device_type KappaCCD
_diffrn_measurement_method 'CCD rotation images, thick slices'
_diffrn_radiation_monochromator graphite
_diffrn_radiation_probe x-ray
_diffrn_radiation_type MoK\a
_diffrn_radiation_wavelength 0.71073
_diffrn_reflns_av_R_equivalents 0.0597
_diffrn_reflns_av_sigmaI/netI 0.0891
_diffrn_reflns_limit_h_max 14
_diffrn_reflns_limit_h_min -13
_diffrn_reflns_limit_k_max 15
_diffrn_reflns_limit_k_min -16
_diffrn_reflns_limit_l_max 17
_diffrn_reflns_limit_l_min -19
_diffrn_reflns_number 7270
_diffrn_reflns_theta_full 24.98
_diffrn_reflns_theta_max 24.98
_diffrn_reflns_theta_min 2.65
_diffrn_source 'fine-focus sealed tube'
_exptl_absorpt_coefficient_mu 0.158
_exptl_absorpt_correction_T_max 0.9921
_exptl_absorpt_correction_T_min 0.9767
_exptl_absorpt_correction_type multi-scan
_exptl_absorpt_process_details 'SADABS 2.10 (Sheldrick, 2003)'
_exptl_crystal_colour colorless
_exptl_crystal_density_diffrn 1.195
_exptl_crystal_density_method 'not measured'
_exptl_crystal_description prism
_exptl_crystal_F_000 1024
_exptl_crystal_size_max 0.15
_exptl_crystal_size_mid 0.08
_exptl_crystal_size_min 0.05
_refine_diff_density_max 0.307
_refine_diff_density_min -0.321
_refine_diff_density_rms 0.064
_refine_ls_abs_structure_details 'Flack H D (1983), Acta Cryst. A39, 876-881'
_refine_ls_abs_structure_Flack -0.3(2)
_refine_ls_extinction_method none
_refine_ls_goodness_of_fit_ref 1.039
_refine_ls_hydrogen_treatment mixed
_refine_ls_matrix_type full
_refine_ls_number_parameters 307
_refine_ls_number_reflns 3927
_refine_ls_number_restraints 2
_refine_ls_restrained_S_all 1.039
_refine_ls_R_factor_all 0.0992
_refine_ls_R_factor_gt 0.0718
_refine_ls_shift/su_max 0.000
_refine_ls_shift/su_mean 0.000
_refine_ls_structure_factor_coef Fsqd
_refine_ls_weighting_details 'calc w=1/[\s^2^(Fo^2^)+(0.0871P)^2^+3.8527P] where P=(Fo^2^+2Fc^2^)/3'
_refine_ls_weighting_scheme calc
_refine_ls_wR_factor_gt 0.1613
_refine_ls_wR_factor_ref 0.1783
_reflns_number_gt 3020
_reflns_number_total 3927
_reflns_threshold_expression >2sigma(I)
_cod_data_source_file c0dt00418a.txt
_cod_data_source_block 3582
_cod_original_sg_symbol_H-M 'C c'
_cod_database_code 7026440

loop_
_symmetry_equiv_pos_as_xyz
'x, y, z'
'x, -y, z+1/2'
'x+1/2, y+1/2, z'
'x+1/2, -y+1/2, z+1/2'

loop_
_atom_site_label
_atom_site_type_symbol
_atom_site_fract_x
_atom_site_fract_y
_atom_site_fract_z
_atom_site_U_iso_or_equiv
_atom_site_adp_type
_atom_site_occupancy
_atom_site_symmetry_multiplicity
_atom_site_calc_flag
_atom_site_refinement_flags
P1 P 0.65425(12) 0.54937(12) 0.54444(10) 0.0355(4) Uani 1 1 d .
Al1 Al 0.56387(15) 0.74921(15) 0.54480(12) 0.0397(5) Uani 1 1 d .
O1 O 0.5791(3) 0.6194(3) 0.5703(3) 0.0428(11) Uani 1 1 d .
N1 N 0.6728(4) 0.7576(4) 0.4902(3) 0.0340(11) Uani 1 1 d .
C1 C 0.7003(5) 0.4540(5) 0.6238(4) 0.0386(15) Uani 1 1 d .
C2 C 0.7798(5) 0.4752(5) 0.7060(4) 0.0410(15) Uani 1 1 d .
H2 H 0.8105 0.5394 0.7188 0.049 Uiso 1 1 d R
C3 C 0.8155(6) 0.4038(5) 0.7677(4) 0.0468(17) Uani 1 1 d .
H3 H 0.8674 0.4189 0.8257 0.056 Uiso 1 1 d R
C4 C 0.7728(6) 0.3090(5) 0.7474(4) 0.0478(17) Uani 1 1 d .
H4 H 0.8025 0.2579 0.7890 0.057 Uiso 1 1 d R
C5 C 0.6914(7) 0.2902(5) 0.6676(5) 0.058(2) Uani 1 1 d .
H5 H 0.6593 0.2265 0.6545 0.070 Uiso 1 1 d R
C6 C 0.6549(6) 0.3613(5) 0.6051(4) 0.0513(18) Uani 1 1 d .
H6 H 0.5964 0.3483 0.5493 0.062 Uiso 1 1 d R
C7 C 0.5722(5) 0.4965(4) 0.4388(4) 0.0360(14) Uani 1 1 d .
C8 C 0.4545(5) 0.4930(5) 0.4107(4) 0.0448(16) Uani 1 1 d .
H8 H 0.4185 0.5192 0.4476 0.054 Uiso 1 1 d R
C9 C 0.3910(5) 0.4542(5) 0.3306(4) 0.0516(18) Uani 1 1 d .
H9 H 0.3093 0.4517 0.3120 0.062 Uiso 1 1 d R
C10 C 0.4461(6) 0.4186(6) 0.2782(4) 0.0562(19) Uani 1 1 d .
H10 H 0.4014 0.3936 0.2215 0.067 Uiso 1 1 d R
C11 C 0.5623(6) 0.4216(6) 0.3059(5) 0.0557(19) Uani 1 1 d .
H11 H 0.5998 0.3945 0.2702 0.067 Uiso 1 1 d R
C12 C 0.6268(6) 0.4600(6) 0.3868(4) 0.0523(18) Uani 1 1 d .
H12 H 0.7086 0.4635 0.4070 0.063 Uiso 1 1 d R
C13 C 0.7765(5) 0.6062(5) 0.5365(4) 0.0334(14) Uani 1 1 d .
C14 C 0.8743(5) 0.5509(5) 0.5502(4) 0.0360(15) Uani 1 1 d .
H14 H 0.8798 0.4876 0.5753 0.043 Uiso 1 1 d R
C15 C 0.9621(5) 0.5848(5) 0.5275(4) 0.0402(15) Uani 1 1 d .
H15 H 1.0296 0.5468 0.5377 0.048 Uiso 1 1 d R
C16 C 0.9517(5) 0.6759(5) 0.4911(4) 0.0401(15) Uani 1 1 d .
H16 H 1.0120 0.6979 0.4736 0.048 Uiso 1 1 d R
C17 C 0.8581(5) 0.7339(5) 0.4788(3) 0.0349(14) Uani 1 1 d .
H17 H 0.8552 0.7975 0.4548 0.042 Uiso 1 1 d R
C18 C 0.7659(5) 0.7007(5) 0.5013(3) 0.0320(14) Uani 1 1 d .
C19 C 0.6517(5) 0.8385(5) 0.4314(4) 0.0396(15) Uani 1 1 d .
C20 C 0.5841(6) 0.8198(6) 0.3415(5) 0.055(2) Uani 1 1 d .
C21 C 0.5445(6) 0.7213(7) 0.3101(4) 0.062(2) Uani 1 1 d .
H21A H 0.4999 0.7231 0.2487 0.074 Uiso 1 1 d R
H21B H 0.6100 0.6805 0.3208 0.074 Uiso 1 1 d R
H21C H 0.4989 0.6960 0.3404 0.074 Uiso 1 1 d R
C22 C 0.5578(6) 0.9006(8) 0.2863(5) 0.068(3) Uani 1 1 d .
H22 H 0.5147 0.8937 0.2250 0.082 Uiso 1 1 d R
C23 C 0.5910(7) 0.9915(7) 0.3158(6) 0.071(3) Uani 1 1 d .
H23 H 0.5664 1.0441 0.2751 0.085 Uiso 1 1 d R
C24 C 0.6577(7) 1.0086(6) 0.4022(6) 0.064(2) Uani 1 1 d .
H24 H 0.6853 1.0722 0.4228 0.077 Uiso 1 1 d R
C25 C 0.6877(6) 0.9313(5) 0.4612(5) 0.0505(18) Uani 1 1 d .
C26 C 0.7655(7) 0.9483(6) 0.5556(5) 0.0598(19) Uani 1 1 d .
H26A H 0.7808 1.0163 0.5639 0.072 Uiso 1 1 d R
H26B H 0.7287 0.9265 0.5936 0.072 Uiso 1 1 d R
H26C H 0.8361 0.9139 0.5686 0.072 Uiso 1 1 d R
C27 C 0.4054(6) 0.7762(6) 0.4647(4) 0.0533(19) Uani 1 1 d .
H27A H 0.3868 0.7365 0.4137 0.064 Uiso 1 1 d R
H27B H 0.3994 0.8431 0.4482 0.064 Uiso 1 1 d R
C28 C 0.3201(7) 0.7553(7) 0.5047(6) 0.078(3) Uani 1 1 d .
H28A H 0.2439 0.7693 0.4647 0.094 Uiso 1 1 d R
H28B H 0.3252 0.6883 0.5211 0.094 Uiso 1 1 d R
H28C H 0.3378 0.7950 0.5556 0.094 Uiso 1 1 d R
C29 C 0.6054(6) 0.8157(5) 0.6578(4) 0.0478(17) Uani 1 1 d .
H29A H 0.5510 0.7999 0.6836 0.057 Uiso 1 1 d R
H29B H 0.6048 0.8842 0.6483 0.057 Uiso 1 1 d R
C30 C 0.7213(7) 0.7938(6) 0.7259(5) 0.059(2) Uani 1 1 d .
H30A H 0.7328 0.8304 0.7777 0.071 Uiso 1 1 d R
H30B H 0.7256 0.7259 0.7392 0.071 Uiso 1 1 d R
H30C H 0.7794 0.8103 0.7039 0.071 Uiso 1 1 d R

loop_
_atom_site_aniso_label
_atom_site_aniso_U_11
_atom_site_aniso_U_22
_atom_site_aniso_U_33
_atom_site_aniso_U_23
_atom_site_aniso_U_13
_atom_site_aniso_U_12
P1 0.0339(8) 0.0437(10) 0.0316(8) -0.0020(8) 0.0153(6) 0.0023(8)
Al1 0.0381(10) 0.0500(12) 0.0359(10) 0.0011(8) 0.0194(8) 0.0058(9)
O1 0.041(2) 0.051(3) 0.043(3) 0.004(2) 0.024(2) 0.000(2)
N1 0.037(3) 0.041(3) 0.024(2) 0.005(2) 0.012(2) 0.006(2)
C1 0.035(3) 0.046(4) 0.039(4) -0.001(3) 0.020(3) 0.006(3)
C2 0.036(3) 0.046(4) 0.041(4) -0.001(3) 0.014(3) -0.007(3)
C3 0.042(4) 0.060(5) 0.035(4) 0.007(3) 0.011(3) 0.001(3)
C4 0.059(4) 0.047(4) 0.038(4) 0.014(3) 0.019(3) 0.009(3)
C5 0.086(6) 0.046(4) 0.045(4) 0.003(4) 0.026(4) -0.007(4)
C6 0.063(5) 0.049(4) 0.037(4) -0.001(3) 0.014(3) -0.005(4)
C7 0.039(4) 0.038(4) 0.029(3) 0.003(3) 0.011(3) -0.001(3)
C8 0.035(4) 0.060(4) 0.045(4) 0.004(3) 0.021(3) 0.002(3)
C9 0.024(3) 0.071(5) 0.048(4) 0.007(4) -0.001(3) -0.008(3)
C10 0.053(4) 0.080(5) 0.033(4) -0.011(3) 0.013(3) -0.010(4)
C11 0.040(4) 0.085(6) 0.045(4) -0.022(4) 0.020(3) -0.009(4)
C12 0.039(4) 0.072(5) 0.049(4) -0.014(4) 0.020(3) -0.004(3)
C13 0.027(3) 0.042(4) 0.029(3) -0.001(3) 0.009(2) 0.002(3)
C14 0.030(3) 0.043(4) 0.032(3) 0.001(3) 0.008(2) 0.002(3)
C15 0.026(3) 0.052(4) 0.040(3) -0.011(3) 0.010(3) 0.002(3)
C16 0.037(4) 0.049(4) 0.033(4) -0.006(3) 0.012(3) -0.003(3)
C17 0.033(3) 0.044(4) 0.026(3) 0.004(3) 0.008(2) 0.003(3)
C18 0.024(3) 0.051(4) 0.018(3) -0.002(3) 0.005(2) -0.002(3)
C19 0.034(3) 0.059(5) 0.031(3) 0.006(3) 0.018(3) 0.010(3)
C20 0.038(4) 0.086(6) 0.050(4) 0.021(4) 0.028(3) 0.010(4)
C21 0.049(4) 0.098(7) 0.036(4) 0.002(4) 0.013(3) 0.004(4)
C22 0.042(4) 0.112(8) 0.054(5) 0.036(5) 0.022(4) 0.016(5)
C23 0.054(5) 0.077(6) 0.092(7) 0.049(5) 0.040(5) 0.030(5)
C24 0.051(4) 0.074(6) 0.084(6) 0.033(5) 0.044(4) 0.020(4)
C25 0.047(4) 0.056(5) 0.061(5) 0.016(4) 0.035(3) 0.013(4)
C26 0.076(5) 0.047(4) 0.069(5) -0.005(4) 0.041(4) -0.001(4)
C27 0.043(4) 0.071(5) 0.045(4) 0.003(4) 0.016(3) 0.019(4)
C28 0.051(5) 0.077(6) 0.109(7) 0.011(5) 0.034(5) -0.001(4)
C29 0.057(4) 0.053(5) 0.043(4) -0.004(3) 0.030(3) -0.004(4)
C30 0.071(5) 0.062(5) 0.046(4) -0.001(4) 0.023(4) -0.003(4)

loop_
_atom_type_symbol
_atom_type_description
_atom_type_scat_dispersion_real
_atom_type_scat_dispersion_imag
_atom_type_scat_source
C C 0.0033 0.0016 'International Tables Vol C Tables 4.2.6.8 and 6.1.1.4'
H H 0.0000 0.0000 'International Tables Vol C Tables 4.2.6.8 and 6.1.1.4'
Al Al 0.0645 0.0514 'International Tables Vol C Tables 4.2.6.8 and 6.1.1.4'
N N 0.0061 0.0033 'International Tables Vol C Tables 4.2.6.8 and 6.1.1.4'
O O 0.0106 0.0060 'International Tables Vol C Tables 4.2.6.8 and 6.1.1.4'
P P 0.1023 0.0942 'International Tables Vol C Tables 4.2.6.8 and 6.1.1.4'

loop_
_geom_angle_atom_site_label_1
_geom_angle_atom_site_label_2
_geom_angle_atom_site_label_3
_geom_angle
O1 P1 C13 112.9(3)
O1 P1 C1 109.0(2)
C13 P1 C1 109.0(3)
O1 P1 C7 109.6(3)
C13 P1 C7 107.6(3)
C1 P1 C7 108.6(3)
O1 Al1 N1 97.8(2)
O1 Al1 C29 105.7(3)
N1 Al1 C29 116.0(3)
O1 Al1 C27 109.3(3)
N1 Al1 C27 113.4(3)
C29 Al1 C27 113.0(3)
P1 O1 Al1 125.3(3)
C18 N1 C19 118.1(5)
C18 N1 Al1 129.4(4)
C19 N1 Al1 112.5(4)
C2 C1 C6 119.9(6)
C2 C1 P1 118.6(5)
C6 C1 P1 121.4(5)
C3 C2 C1 119.7(6)
C3 C2 H2 120.6
C1 C2 H2 119.7
C2 C3 C4 120.2(6)
C2 C3 H3 120.0
C4 C3 H3 119.8
C5 C4 C3 119.5(6)
C5 C4 H4 120.4
C3 C4 H4 120.1
C4 C5 C6 120.8(7)
C4 C5 H5 119.8
C6 C5 H5 119.5
C5 C6 C1 119.9(6)
C5 C6 H6 120.7
C1 C6 H6 119.4
C8 C7 C12 120.1(6)
C8 C7 P1 119.4(5)
C12 C7 P1 120.6(5)
C9 C8 C7 120.2(6)
C9 C8 H8 121.2
C7 C8 H8 118.6
C8 C9 C10 119.6(6)
C8 C9 H9 119.4
C10 C9 H9 121.0
C11 C10 C9 120.4(6)
C11 C10 H10 120.2
C9 C10 H10 119.4
C10 C11 C12 120.2(6)
C10 C11 H11 119.8
C12 C11 H11 119.9
C7 C12 C11 119.5(6)
C7 C12 H12 119.1
C11 C12 H12 121.4
C14 C13 C18 120.9(5)
C14 C13 P1 119.0(5)
C18 C13 P1 119.1(4)
C15 C14 C13 121.4(6)
C15 C14 H14 119.6
C13 C14 H14 119.0
C14 C15 C16 118.4(6)
C14 C15 H15 121.1
C16 C15 H15 120.5
C17 C16 C15 122.0(6)
C17 C16 H16 120.3
C15 C16 H16 117.7
C16 C17 C18 120.9(6)
C16 C17 H17 119.4
C18 C17 H17 119.7
N1 C18 C13 122.0(5)
N1 C18 C17 121.6(5)
C13 C18 C17 116.3(5)
C25 C19 C20 121.6(6)
C25 C19 N1 121.6(5)
C20 C19 N1 116.7(6)
C22 C20 C19 115.9(8)
C22 C20 C21 122.6(7)
C19 C20 C21 121.5(6)
C20 C21 H21A 109.6
C20 C21 H21B 108.8
H21A C21 H21B 109.4
C20 C21 H21C 110.0
H21A C21 H21C 109.6
H21B C21 H21C 109.4
C23 C22 C20 122.5(8)
C23 C22 H22 116.7
C20 C22 H22 120.8
C22 C23 C24 121.2(7)
C22 C23 H23 118.3
C24 C23 H23 120.5
C23 C24 C25 119.5(8)
C23 C24 H24 121.6
C25 C24 H24 118.9
C19 C25 C24 119.3(7)
C19 C25 C26 120.5(6)
C24 C25 C26 120.0(7)
C25 C26 H26A 108.5
C25 C26 H26B 109.9
H26A C26 H26B 109.5
C25 C26 H26C 109.9
H26A C26 H26C 109.5
H26B C26 H26C 109.5
C28 C27 Al1 112.5(5)
C28 C27 H27A 107.6
Al1 C27 H27A 109.5
C28 C27 H27B 108.7
Al1 C27 H27B 109.0
H27A C27 H27B 109.5
C27 C28 H28A 110.9
C27 C28 H28B 109.3
H28A C28 H28B 109.4
C27 C28 H28C 108.1
H28A C28 H28C 109.5
H28B C28 H28C 109.5
C30 C29 Al1 117.1(5)
C30 C29 H29A 106.0
Al1 C29 H29A 109.6
C30 C29 H29B 105.5
Al1 C29 H29B 108.8
H29A C29 H29B 109.5
C29 C30 H30A 110.1
C29 C30 H30B 108.9
H30A C30 H30B 109.5
C29 C30 H30C 109.4
H30A C30 H30C 109.5
H30B C30 H30C 109.5

loop_
_geom_bond_atom_site_label_1
_geom_bond_atom_site_label_2
_geom_bond_distance
P1 O1 1.524(4)
P1 C13 1.779(6)
P1 C1 1.797(6)
P1 C7 1.818(6)
Al1 O1 1.837(5)
Al1 N1 1.912(5)
Al1 C29 1.971(6)
Al1 C27 1.977(7)
N1 C18 1.366(8)
N1 C19 1.440(8)
C1 C2 1.387(9)
C1 C6 1.390(9)
C2 C3 1.368(9)
C2 H2 0.9596
C3 C4 1.409(10)
C3 H3 0.9607
C4 C5 1.360(10)
C4 H4 0.9593
C5 C6 1.375(10)
C5 H5 0.9598
C6 H6 0.9588
C7 C8 1.380(8)
C7 C12 1.385(9)
C8 C9 1.376(9)
C8 H8 0.9587
C9 C10 1.389(10)
C9 H9 0.9594
C10 C11 1.363(10)
C10 H10 0.9603
C11 C12 1.386(10)
C11 H11 0.9610
C12 H12 0.9594
C13 C14 1.396(8)
C13 C18 1.416(8)
C14 C15 1.379(8)
C14 H14 0.9600
C15 C16 1.381(9)
C15 H15 0.9601
C16 C17 1.377(9)
C16 H16 0.9595
C17 C18 1.425(8)
C17 H17 0.9598
C19 C25 1.388(10)
C19 C20 1.435(10)
C20 C22 1.401(11)
C20 C21 1.476(11)
C21 H21A 0.9601
C21 H21B 0.9605
C21 H21C 0.9600
C22 C23 1.358(12)
C22 H22 0.9597
C23 C24 1.381(12)
C23 H23 0.9603
C24 C25 1.402(10)
C24 H24 0.9599
C25 C26 1.520(10)
C26 H26A 0.9592
C26 H26B 0.9600
C26 H26C 0.9602
C27 C28 1.488(10)
C27 H27A 0.9596
C27 H27B 0.9592
C28 H28A 0.9606
C28 H28B 0.9605
C28 H28C 0.9593
C29 C30 1.505(10)
C29 H29A 0.9599
C29 H29B 0.9594
C30 H30A 0.9589
C30 H30B 0.9610
C30 H30C 0.9605
